data_7210697
loop_
_publ_author_name
'He, Xiang'
'Lu, Xiao-Peng'
'Ju, Zhan-Feng'
'Li, Chun-Ju'
'Zhang, Qi-Kai'
'Li, Ming-Xing'

_publ_section_title
;
 Syntheses, structures, and photoluminescent properties of ten
 metal--organic frameworks constructed by a flexible tetracarboxylate
 ligand
;
_journal_issue 14
_journal_name_full CrystEngComm
_journal_page_first 2731
_journal_paper_doi 10.1039/c3ce26864k
_journal_volume 15
_journal_year 2013
_chemical_formula_moiety 'C28 H33 N4 O5 Zn, 3(O)'
_chemical_formula_sum 'C56 H66 N8 O16 Zn2'
_chemical_formula_weight 1237.91
_chemical_name_systematic
;
?
;
_space_group_IT_number 14
_symmetry_cell_setting monoclinic
_symmetry_space_group_name_Hall '-P 2ybc'
_symmetry_space_group_name_H-M 'P 1 21/c 1'
_atom_sites_solution_hydrogens geom
_atom_sites_solution_primary direct
_atom_sites_solution_secondary difmap
_audit_creation_method SHELXL-97
_cell_angle_alpha 90.00
_cell_angle_beta 110.534(3)
_cell_angle_gamma 90.00
_cell_formula_units_Z 2
_cell_length_a 9.3898(7)
_cell_length_b 19.8601(14)
_cell_length_c 17.9499(11)
_cell_measurement_temperature 293(2)
_cell_volume 3134.7(4)
_computing_structure_refinement 'SHELXL-97 (Sheldrick, 2008)'
_computing_structure_solution 'SHELXS-97 (Sheldrick, 2008)'
_diffrn_ambient_temperature 293(2)
_diffrn_measured_fraction_theta_full 0.993
_diffrn_measured_fraction_theta_max 0.993
_diffrn_radiation_monochromator graphite
_diffrn_radiation_source 'fine-focus sealed tube'
_diffrn_radiation_type MoK\a
_diffrn_radiation_wavelength 0.71073
_diffrn_reflns_av_R_equivalents 0.0360
_diffrn_reflns_av_sigmaI/netI 0.0473
_diffrn_reflns_limit_h_max 12
_diffrn_reflns_limit_h_min -11
_diffrn_reflns_limit_k_max 22
_diffrn_reflns_limit_k_min -25
_diffrn_reflns_limit_l_max 17
_diffrn_reflns_limit_l_min -23
_diffrn_reflns_number 19472
_diffrn_reflns_theta_full 27.54
_diffrn_reflns_theta_max 27.54
_diffrn_reflns_theta_min 2.32
_exptl_absorpt_coefficient_mu 0.835
_exptl_absorpt_correction_T_max 0.9439
_exptl_absorpt_correction_T_min 0.8992
_exptl_absorpt_correction_type multi-scan
_exptl_absorpt_process_details 'SADABS (Sheldrick,1996)'
_exptl_crystal_colour yellow
_exptl_crystal_density_diffrn 1.312
_exptl_crystal_density_method 'not measured'
_exptl_crystal_description block
_exptl_crystal_F_000 1292
_exptl_crystal_size_max 0.13
_exptl_crystal_size_mid 0.08
_exptl_crystal_size_min 0.07
_refine_diff_density_max 2.357
_refine_diff_density_min -0.471
_refine_diff_density_rms 0.123
_refine_ls_extinction_method none
_refine_ls_goodness_of_fit_ref 1.072
_refine_ls_hydrogen_treatment mixed
_refine_ls_matrix_type full
_refine_ls_number_parameters 371
_refine_ls_number_reflns 7181
_refine_ls_number_restraints 0
_refine_ls_restrained_S_all 1.072
_refine_ls_R_factor_all 0.0933
_refine_ls_R_factor_gt 0.0733
_refine_ls_shift/su_max 0.001
_refine_ls_shift/su_mean 0.000
_refine_ls_structure_factor_coef Fsqd
_refine_ls_weighting_details 'calc w=1/[\s^2^(Fo^2^)+(0.1256P)^2^+4.1524P] where P=(Fo^2^+2Fc^2^)/3'
_refine_ls_weighting_scheme calc
_refine_ls_wR_factor_gt 0.2195
_refine_ls_wR_factor_ref 0.2376
_reflns_number_gt 5403
_reflns_number_total 7181
_reflns_threshold_expression >2sigma(I)
_cod_data_source_file c3ce26864k.txt
_cod_data_source_block a10
_cod_depositor_comments
;
The following automatic conversions were performed:

'_symmetry_cell_setting' value 'Monoclinic' changed to 'monoclinic'
according to /home/saulius/struct/CIF-dictionaries/cif_core.dic
dictionary named 'cif_core.dic' version 2.4.2 from 2011-04-26.

Automatic conversion script
Id: cif_fix_values 1891 2012-01-12 08:04:46Z andrius 
;
_cod_original_sg_symbol_H-M P21/c
_cod_database_code 7210697

loop_
_symmetry_equiv_pos_as_xyz
'x, y, z'
'-x, y+1/2, -z+1/2'
'-x, -y, -z'
'x, -y-1/2, z-1/2'

loop_
_atom_site_label
_atom_site_type_symbol
_atom_site_fract_x
_atom_site_fract_y
_atom_site_fract_z
_atom_site_U_iso_or_equiv
_atom_site_adp_type
_atom_site_occupancy
_atom_site_symmetry_multiplicity
_atom_site_calc_flag
_atom_site_refinement_flags
C1 C 1.3929(5) 0.1575(2) 0.1880(3) 0.0400(9) Uani 1 1 d .
C2 C 1.4402(5) 0.1671(2) 0.1172(2) 0.0356(9) Uani 1 1 d .
C3 C 1.3603(5) 0.2106(2) 0.0559(2) 0.0364(9) Uani 1 1 d .
H3 H 1.2748 0.2330 0.0581 0.044 Uiso 1 1 calc R
C4 C 1.4073(5) 0.2208(2) -0.0081(2) 0.0386(9) Uani 1 1 d .
C5 C 1.3203(5) 0.2685(2) -0.0727(3) 0.0448(10) Uani 1 1 d .
C6 C 1.5312(6) 0.1848(2) -0.0140(3) 0.0475(11) Uani 1 1 d .
H6 H 1.5613 0.1906 -0.0577 0.057 Uiso 1 1 calc R
C7 C 1.6082(6) 0.1406(3) 0.0464(3) 0.0495(12) Uani 1 1 d .
C8 C 1.5649(5) 0.1324(2) 0.1122(3) 0.0462(11) Uani 1 1 d .
H8 H 1.6195 0.1035 0.1530 0.055 Uiso 1 1 calc R
C9 C 1.7675(7) 0.1022(3) -0.0235(3) 0.0669(17) Uani 1 1 d .
H9A H 1.8062 0.1460 -0.0307 0.080 Uiso 1 1 calc R
H9B H 1.6786 0.0922 -0.0698 0.080 Uiso 1 1 calc R
C10 C 1.8876(6) 0.0490(3) -0.0126(3) 0.0561(13) Uani 1 1 d .
C11 C 2.0406(6) 0.0676(3) 0.0091(3) 0.0612(14) Uani 1 1 d .
H11 H 2.0684 0.1128 0.0151 0.073 Uiso 1 1 calc R
C12 C 1.8502(6) -0.0180(3) -0.0217(3) 0.0632(15) Uani 1 1 d .
H12 H 1.7485 -0.0305 -0.0366 0.076 Uiso 1 1 calc R
C13 C 0.9670(6) 0.2621(3) 0.1608(3) 0.0596(14) Uani 1 1 d .
H13 H 1.0062 0.2418 0.1254 0.071 Uiso 1 1 calc R
C14 C 0.8543(7) 0.3093(3) 0.1317(4) 0.0701(17) Uani 1 1 d .
H14 H 0.8180 0.3197 0.0778 0.084 Uiso 1 1 calc R
C15 C 0.7946(6) 0.3413(3) 0.1826(4) 0.0605(14) Uani 1 1 d .
C16 C 0.8487(8) 0.3213(3) 0.2601(4) 0.0736(18) Uani 1 1 d .
H16 H 0.8094 0.3400 0.2963 0.088 Uiso 1 1 calc R
C17 C 0.9621(7) 0.2732(3) 0.2851(4) 0.0665(16) Uani 1 1 d .
H17 H 0.9975 0.2606 0.3384 0.080 Uiso 1 1 calc R
C18 C 0.6813(7) 0.3967(3) 0.1539(5) 0.0752(18) Uani 1 1 d .
H18A H 0.7344 0.4388 0.1552 0.090 Uiso 1 1 calc R
H18B H 0.6178 0.3879 0.0991 0.090 Uiso 1 1 calc R
C19 C 0.5051(7) 0.4678(3) 0.1892(5) 0.0700(18) Uani 1 1 d .
H19A H 0.4433 0.4722 0.1334 0.084 Uiso 1 1 calc R
H19B H 0.5787 0.5042 0.2031 0.084 Uiso 1 1 calc R
C20 C 0.4064(6) 0.4725(3) 0.2385(4) 0.0623(15) Uani 1 1 d .
H20A H 0.4689 0.4690 0.2943 0.075 Uiso 1 1 calc R
H20B H 0.3562 0.5160 0.2301 0.075 Uiso 1 1 calc R
C21 C 0.3712(6) 0.3543(3) 0.2317(4) 0.0649(16) Uani 1 1 d .
H21A H 0.2967 0.3183 0.2170 0.078 Uiso 1 1 calc R
H21B H 0.4320 0.3492 0.2876 0.078 Uiso 1 1 calc R
C22 C 0.4724(7) 0.3497(3) 0.1822(4) 0.0663(16) Uani 1 1 d .
H22A H 0.5237 0.3065 0.1912 0.080 Uiso 1 1 calc R
H22B H 0.4106 0.3528 0.1262 0.080 Uiso 1 1 calc R
C23 C 0.1960(6) 0.4227(3) 0.2654(4) 0.0656(16) Uani 1 1 d .
H23A H 0.2596 0.4235 0.3213 0.079 Uiso 1 1 calc R
H23B H 0.1357 0.3819 0.2562 0.079 Uiso 1 1 calc R
C24 C 0.0901(6) 0.4821(2) 0.2489(3) 0.0486(11) Uani 1 1 d .
C25 C 0.0509(7) 0.5199(3) 0.1804(4) 0.0696(17) Uani 1 1 d .
H25 H 0.0914 0.5093 0.1414 0.084 Uiso 1 1 calc R
C26 C -0.0481(7) 0.5736(3) 0.1691(3) 0.0648(16) Uani 1 1 d .
H26 H -0.0726 0.5982 0.1223 0.078 Uiso 1 1 calc R
C27 C -0.0761(7) 0.5540(3) 0.2871(3) 0.0615(15) Uani 1 1 d .
H27 H -0.1205 0.5651 0.3243 0.074 Uiso 1 1 calc R
C28 C 0.0206(8) 0.4997(3) 0.3027(3) 0.0684(17) Uani 1 1 d .
H28 H 0.0394 0.4749 0.3492 0.082 Uiso 1 1 calc R
N1 N 1.0231(4) 0.2440(2) 0.2366(2) 0.0472(9) Uani 1 1 d .
N2 N 0.5842(5) 0.4031(2) 0.2027(3) 0.0603(12) Uani 1 1 d .
N3 N 0.2931(4) 0.4198(2) 0.2186(3) 0.0523(11) Uani 1 1 d .
N4 N -0.1097(4) 0.59137(19) 0.2223(2) 0.0411(8) Uani 1 1 d .
O1 O 1.2683(4) 0.18502(15) 0.18361(19) 0.0441(7) Uani 1 1 d .
O2 O 1.4719(5) 0.1250(2) 0.2457(2) 0.0692(12) Uani 1 1 d .
O3 O 1.2149(5) 0.3021(2) -0.0662(3) 0.0745(13) Uani 1 1 d .
O4 O 1.3578(4) 0.27085(18) -0.13423(19) 0.0527(8) Uani 1 1 d .
O5 O 1.7293(5) 0.1017(2) 0.0459(2) 0.0699(12) Uani 1 1 d .
O6 O 0.1152(9) 0.4034(5) 0.0465(4) 0.166(3) Uani 1 1 d .
O7 O 0.1854(13) 0.5482(6) 0.0084(6) 0.223(5) Uani 1 1 d .
O9 O 0.0487(9) 0.7361(6) 0.0265(4) 0.175(4) Uani 1 1 d .
Zn1 Zn 1.21103(5) 0.18130(2) 0.27810(3) 0.03643(19) Uani 1 1 d .

loop_
_atom_site_aniso_label
_atom_site_aniso_U_11
_atom_site_aniso_U_22
_atom_site_aniso_U_33
_atom_site_aniso_U_23
_atom_site_aniso_U_13
_atom_site_aniso_U_12
C1 0.051(3) 0.038(2) 0.038(2) 0.0018(18) 0.0240(19) 0.0037(18)
C2 0.043(2) 0.036(2) 0.033(2) 0.0029(16) 0.0198(17) 0.0082(16)
C3 0.037(2) 0.038(2) 0.037(2) 0.0025(17) 0.0168(17) 0.0082(16)
C4 0.040(2) 0.043(2) 0.035(2) 0.0062(17) 0.0170(17) 0.0096(17)
C5 0.048(3) 0.049(2) 0.041(2) 0.0097(19) 0.020(2) 0.010(2)
C6 0.047(3) 0.065(3) 0.039(2) 0.012(2) 0.026(2) 0.019(2)
C7 0.049(3) 0.062(3) 0.046(3) 0.008(2) 0.027(2) 0.026(2)
C8 0.057(3) 0.050(3) 0.038(2) 0.0131(19) 0.025(2) 0.023(2)
C9 0.067(3) 0.097(4) 0.050(3) 0.015(3) 0.037(3) 0.042(3)
C10 0.050(3) 0.083(4) 0.042(3) -0.001(2) 0.024(2) 0.025(3)
C11 0.064(3) 0.074(4) 0.053(3) -0.007(3) 0.030(3) 0.016(3)
C12 0.041(3) 0.094(4) 0.057(3) -0.009(3) 0.021(2) 0.016(3)
C13 0.055(3) 0.075(4) 0.051(3) -0.005(3) 0.021(2) 0.021(3)
C14 0.060(4) 0.089(4) 0.061(4) 0.009(3) 0.022(3) 0.030(3)
C15 0.044(3) 0.065(3) 0.080(4) -0.001(3) 0.031(3) 0.009(2)
C16 0.071(4) 0.091(5) 0.077(4) -0.004(3) 0.048(4) 0.025(3)
C17 0.067(4) 0.084(4) 0.064(3) 0.008(3) 0.042(3) 0.025(3)
C18 0.058(3) 0.072(4) 0.106(5) 0.010(4) 0.040(3) 0.019(3)
C19 0.053(3) 0.040(3) 0.126(6) -0.004(3) 0.044(3) 0.003(2)
C20 0.053(3) 0.040(3) 0.097(4) -0.010(3) 0.030(3) 0.005(2)
C21 0.051(3) 0.038(3) 0.109(5) 0.002(3) 0.032(3) 0.005(2)
C22 0.058(3) 0.042(3) 0.100(5) -0.010(3) 0.029(3) 0.008(2)
C23 0.061(3) 0.055(3) 0.089(4) 0.025(3) 0.037(3) 0.021(2)
C24 0.047(3) 0.048(3) 0.053(3) 0.009(2) 0.019(2) 0.010(2)
C25 0.088(4) 0.071(4) 0.072(4) 0.022(3) 0.056(3) 0.035(3)
C26 0.083(4) 0.073(4) 0.055(3) 0.025(3) 0.045(3) 0.038(3)
C27 0.088(4) 0.062(3) 0.049(3) 0.013(2) 0.043(3) 0.029(3)
C28 0.094(4) 0.067(3) 0.053(3) 0.024(3) 0.037(3) 0.034(3)
N1 0.042(2) 0.056(2) 0.052(2) -0.0010(18) 0.0268(18) 0.0054(17)
N2 0.042(2) 0.047(2) 0.097(4) -0.004(2) 0.031(2) 0.0076(17)
N3 0.040(2) 0.039(2) 0.082(3) 0.0064(19) 0.025(2) 0.0084(15)
N4 0.046(2) 0.045(2) 0.0374(19) 0.0044(15) 0.0206(16) 0.0094(16)
O1 0.0489(18) 0.0532(18) 0.0411(17) 0.0005(13) 0.0292(14) 0.0075(14)
O2 0.092(3) 0.076(3) 0.054(2) 0.0299(19) 0.043(2) 0.041(2)
O3 0.074(3) 0.093(3) 0.066(3) 0.037(2) 0.037(2) 0.048(2)
O4 0.058(2) 0.064(2) 0.0422(18) 0.0161(16) 0.0246(15) 0.0117(16)
O5 0.072(2) 0.099(3) 0.051(2) 0.024(2) 0.0383(19) 0.055(2)
O6 0.136(6) 0.234(9) 0.105(5) -0.005(5) 0.015(4) 0.038(6)
O7 0.215(10) 0.238(11) 0.166(9) 0.025(8) 0.004(7) 0.005(9)
O9 0.146(7) 0.294(12) 0.112(5) 0.042(6) 0.079(5) 0.046(7)
Zn1 0.0392(3) 0.0407(3) 0.0349(3) -0.00273(19) 0.0198(2) -0.00404(19)

loop_
_atom_type_symbol
_atom_type_description
_atom_type_scat_dispersion_real
_atom_type_scat_dispersion_imag
_atom_type_scat_source
C C 0.0033 0.0016 'International Tables Vol C Tables 4.2.6.8 and 6.1.1.4'
H H 0.0000 0.0000 'International Tables Vol C Tables 4.2.6.8 and 6.1.1.4'
N N 0.0061 0.0033 'International Tables Vol C Tables 4.2.6.8 and 6.1.1.4'
O O 0.0106 0.0060 'International Tables Vol C Tables 4.2.6.8 and 6.1.1.4'
Zn Zn 0.2839 1.4301 'International Tables Vol C Tables 4.2.6.8 and 6.1.1.4'

loop_
_geom_angle_atom_site_label_1
_geom_angle_atom_site_label_2
_geom_angle_atom_site_label_3
_geom_angle
_geom_angle_site_symmetry_1
_geom_angle_site_symmetry_3
O2 C1 O1 123.5(4) . .
O2 C1 C2 120.8(4) . .
O1 C1 C2 115.7(4) . .
C8 C2 C3 119.4(4) . .
C8 C2 C1 120.0(4) . .
C3 C2 C1 120.7(4) . .
C4 C3 C2 120.4(4) . .
C4 C3 H3 119.8 . .
C2 C3 H3 119.8 . .
C3 C4 C6 120.3(4) . .
C3 C4 C5 119.3(4) . .
C6 C4 C5 120.4(4) . .
O3 C5 O4 122.6(4) . .
O3 C5 C4 120.5(4) . .
O4 C5 C4 117.0(4) . .
C7 C6 C4 119.0(4) . .
C7 C6 H6 120.5 . .
C4 C6 H6 120.5 . .
O5 C7 C6 123.8(4) . .
O5 C7 C8 115.4(4) . .
C6 C7 C8 120.8(4) . .
C7 C8 C2 120.2(4) . .
C7 C8 H8 119.9 . .
C2 C8 H8 119.9 . .
O5 C9 C10 107.0(4) . .
O5 C9 H9A 110.3 . .
C10 C9 H9A 110.3 . .
O5 C9 H9B 110.3 . .
C10 C9 H9B 110.3 . .
H9A C9 H9B 108.6 . .
C12 C10 C11 118.9(5) . .
C12 C10 C9 121.0(5) . .
C11 C10 C9 120.0(6) . .
C12 C11 C10 119.2(6) 3_955 .
C12 C11 H11 120.4 3_955 .
C10 C11 H11 120.4 . .
C10 C12 C11 121.8(5) . 3_955
C10 C12 H12 119.1 . .
C11 C12 H12 119.1 3_955 .
N1 C13 C14 123.5(5) . .
N1 C13 H13 118.3 . .
C14 C13 H13 118.3 . .
C13 C14 C15 120.0(6) . .
C13 C14 H14 120.0 . .
C15 C14 H14 120.0 . .
C16 C15 C14 116.6(5) . .
C16 C15 C18 122.3(6) . .
C14 C15 C18 121.1(6) . .
C15 C16 C17 120.1(5) . .
C15 C16 H16 119.9 . .
C17 C16 H16 119.9 . .
N1 C17 C16 123.2(6) . .
N1 C17 H17 118.4 . .
C16 C17 H17 118.4 . .
N2 C18 C15 111.9(5) . .
N2 C18 H18A 109.2 . .
C15 C18 H18A 109.2 . .
N2 C18 H18B 109.2 . .
C15 C18 H18B 109.2 . .
H18A C18 H18B 107.9 . .
N2 C19 C20 110.0(5) . .
N2 C19 H19A 109.7 . .
C20 C19 H19A 109.7 . .
N2 C19 H19B 109.7 . .
C20 C19 H19B 109.7 . .
H19A C19 H19B 108.2 . .
N3 C20 C19 111.4(5) . .
N3 C20 H20A 109.4 . .
C19 C20 H20A 109.4 . .
N3 C20 H20B 109.4 . .
C19 C20 H20B 109.4 . .
H20A C20 H20B 108.0 . .
N3 C21 C22 109.9(5) . .
N3 C21 H21A 109.7 . .
C22 C21 H21A 109.7 . .
N3 C21 H21B 109.7 . .
C22 C21 H21B 109.7 . .
H21A C21 H21B 108.2 . .
N2 C22 C21 110.9(5) . .
N2 C22 H22A 109.5 . .
C21 C22 H22A 109.5 . .
N2 C22 H22B 109.5 . .
C21 C22 H22B 109.5 . .
H22A C22 H22B 108.1 . .
N3 C23 C24 115.3(4) . .
N3 C23 H23A 108.5 . .
C24 C23 H23A 108.5 . .
N3 C23 H23B 108.5 . .
C24 C23 H23B 108.5 . .
H23A C23 H23B 107.5 . .
C25 C24 C28 116.1(4) . .
C25 C24 C23 123.8(5) . .
C28 C24 C23 120.1(5) . .
C24 C25 C26 120.5(5) . .
C24 C25 H25 119.8 . .
C26 C25 H25 119.8 . .
N4 C26 C25 122.8(5) . .
N4 C26 H26 118.6 . .
C25 C26 H26 118.6 . .
N4 C27 C28 123.9(5) . .
N4 C27 H27 118.1 . .
C28 C27 H27 118.1 . .
C27 C28 C24 119.7(5) . .
C27 C28 H28 120.2 . .
C24 C28 H28 120.2 . .
C13 N1 C17 116.5(5) . .
C13 N1 Zn1 120.9(3) . .
C17 N1 Zn1 122.3(4) . .
C22 N2 C19 108.7(4) . .
C22 N2 C18 109.3(5) . .
C19 N2 C18 111.3(5) . .
C20 N3 C23 112.7(5) . .
C20 N3 C21 108.6(4) . .
C23 N3 C21 108.9(4) . .
C27 N4 C26 117.0(4) . .
C27 N4 Zn1 117.8(3) . 2_655
C26 N4 Zn1 123.8(3) . 2_655
C1 O1 Zn1 117.3(3) . .
C5 O4 Zn1 112.8(3) . 4_565
C7 O5 C9 117.9(4) . .
O4 Zn1 O1 110.66(14) 4_566 .
O4 Zn1 N4 129.47(15) 4_566 2_645
O1 Zn1 N4 107.62(14) . 2_645
O4 Zn1 N1 105.70(16) 4_566 .
O1 Zn1 N1 97.13(14) . .
N4 Zn1 N1 100.89(16) 2_645 .

loop_
_geom_bond_atom_site_label_1
_geom_bond_atom_site_label_2
_geom_bond_distance
_geom_bond_site_symmetry_2
C1 O2 1.224(5) .
C1 O1 1.269(5) .
C1 C2 1.500(6) .
C2 C8 1.388(6) .
C2 C3 1.393(6) .
C3 C4 1.384(6) .
C3 H3 0.9300 .
C4 C6 1.400(6) .
C4 C5 1.499(6) .
C5 O3 1.233(6) .
C5 O4 1.272(5) .
C6 C7 1.385(6) .
C6 H6 0.9300 .
C7 O5 1.376(5) .
C7 C8 1.387(6) .
C8 H8 0.9300 .
C9 O5 1.411(6) .
C9 C10 1.507(7) .
C9 H9A 0.9700 .
C9 H9B 0.9700 .
C10 C12 1.373(9) .
C10 C11 1.400(8) .
C11 C12 1.382(7) 3_955
C11 H11 0.9300 .
C12 C11 1.382(7) 3_955
C12 H12 0.9300 .
C13 N1 1.325(6) .
C13 C14 1.372(7) .
C13 H13 0.9300 .
C14 C15 1.384(8) .
C14 H14 0.9300 .
C15 C16 1.362(9) .
C15 C18 1.491(8) .
C16 C17 1.383(8) .
C16 H16 0.9300 .
C17 N1 1.331(6) .
C17 H17 0.9300 .
C18 N2 1.475(7) .
C18 H18A 0.9700 .
C18 H18B 0.9700 .
C19 N2 1.460(6) .
C19 C20 1.492(8) .
C19 H19A 0.9700 .
C19 H19B 0.9700 .
C20 N3 1.445(7) .
C20 H20A 0.9700 .
C20 H20B 0.9700 .
C21 N3 1.470(6) .
C21 C22 1.513(8) .
C21 H21A 0.9700 .
C21 H21B 0.9700 .
C22 N2 1.447(7) .
C22 H22A 0.9700 .
C22 H22B 0.9700 .
C23 N3 1.443(7) .
C23 C24 1.503(7) .
C23 H23A 0.9700 .
C23 H23B 0.9700 .
C24 C25 1.377(7) .
C24 C28 1.387(7) .
C25 C26 1.381(7) .
C25 H25 0.9300 .
C26 N4 1.326(6) .
C26 H26 0.9300 .
C27 N4 1.320(6) .
C27 C28 1.374(7) .
C27 H27 0.9300 .
C28 H28 0.9300 .
N1 Zn1 2.073(4) .
N4 Zn1 2.023(4) 2_655
O1 Zn1 1.952(3) .
O4 Zn1 1.938(3) 4_565
Zn1 O4 1.938(3) 4_566
Zn1 N4 2.022(4) 2_645

loop_
_geom_torsion_atom_site_label_1
_geom_torsion_atom_site_label_2
_geom_torsion_atom_site_label_3
_geom_torsion_atom_site_label_4
_geom_torsion
_geom_torsion_site_symmetry_4
O2 C1 C2 C8 7.9(7) .
O1 C1 C2 C8 -172.3(4) .
O2 C1 C2 C3 -172.1(5) .
O1 C1 C2 C3 7.7(6) .
C8 C2 C3 C4 -2.0(7) .
C1 C2 C3 C4 178.1(4) .
C2 C3 C4 C6 3.2(7) .
C2 C3 C4 C5 -179.3(4) .
C3 C4 C5 O3 5.2(7) .
C6 C4 C5 O3 -177.2(5) .
C3 C4 C5 O4 -172.8(4) .
C6 C4 C5 O4 4.8(7) .
C3 C4 C6 C7 -1.9(8) .
C5 C4 C6 C7 -179.4(5) .
C4 C6 C7 O5 178.5(5) .
C4 C6 C7 C8 -0.7(8) .
O5 C7 C8 C2 -177.4(5) .
C6 C7 C8 C2 1.9(8) .
C3 C2 C8 C7 -0.6(7) .
C1 C2 C8 C7 179.4(5) .
O5 C9 C10 C12 76.8(7) .
O5 C9 C10 C11 -101.3(6) .
C12 C10 C11 C12 -0.6(9) 3_955
C9 C10 C11 C12 177.7(5) 3_955
C11 C10 C12 C11 0.6(9) 3_955
C9 C10 C12 C11 -177.6(5) 3_955
N1 C13 C14 C15 0.9(10) .
C13 C14 C15 C16 -2.8(10) .
C13 C14 C15 C18 175.0(6) .
C14 C15 C16 C17 2.6(10) .
C18 C15 C16 C17 -175.2(6) .
C15 C16 C17 N1 -0.4(11) .
C16 C15 C18 N2 -27.8(9) .
C14 C15 C18 N2 154.6(6) .
N2 C19 C20 N3 -60.3(7) .
N3 C21 C22 N2 59.0(6) .
N3 C23 C24 C25 19.2(9) .
N3 C23 C24 C28 -163.6(6) .
C28 C24 C25 C26 2.2(10) .
C23 C24 C25 C26 179.5(6) .
C24 C25 C26 N4 0.0(11) .
N4 C27 C28 C24 0.6(10) .
C25 C24 C28 C27 -2.5(9) .
C23 C24 C28 C27 -179.9(6) .
C14 C13 N1 C17 1.3(9) .
C14 C13 N1 Zn1 -172.3(5) .
C16 C17 N1 C13 -1.6(9) .
C16 C17 N1 Zn1 172.0(5) .
C21 C22 N2 C19 -58.9(7) .
C21 C22 N2 C18 179.5(5) .
C20 C19 N2 C22 58.9(7) .
C20 C19 N2 C18 179.2(5) .
C15 C18 N2 C22 -76.1(7) .
C15 C18 N2 C19 163.8(5) .
C19 C20 N3 C23 179.8(5) .
C19 C20 N3 C21 59.0(6) .
C24 C23 N3 C20 68.5(7) .
C24 C23 N3 C21 -170.9(5) .
C22 C21 N3 C20 -57.6(6) .
C22 C21 N3 C23 179.3(5) .
C28 C27 N4 C26 1.7(9) .
C28 C27 N4 Zn1 -165.3(5) 2_655
C25 C26 N4 C27 -2.0(9) .
C25 C26 N4 Zn1 164.1(5) 2_655
O2 C1 O1 Zn1 5.5(6) .
C2 C1 O1 Zn1 -174.3(3) .
O3 C5 O4 Zn1 -10.6(7) 4_565
C4 C5 O4 Zn1 167.4(3) 4_565
C6 C7 O5 C9 -6.4(9) .
C8 C7 O5 C9 172.9(5) .
C10 C9 O5 C7 -172.4(5) .
C1 O1 Zn1 O4 62.9(3) 4_566
C1 O1 Zn1 N4 -83.4(3) 2_645
C1 O1 Zn1 N1 172.7(3) .
C13 N1 Zn1 O4 125.1(4) 4_566
C17 N1 Zn1 O4 -48.2(5) 4_566
C13 N1 Zn1 O1 11.2(4) .
C17 N1 Zn1 O1 -162.1(5) .
C13 N1 Zn1 N4 -98.3(4) 2_645
C17 N1 Zn1 N4 88.4(5) 2_645
